data_1576964
loop_
_publ_author_name
'Phan, Son N. T.'
'Dang, Vinh Q.'
'Teets, Thomas S.'

_publ_section_title
;
 On-complex three-component cascade reactions involving phosphorescent
 cyclometalated Ir(iii) chloro-isocyanide complexes, nitriles, and
 propylamine.
;
_journal_issue 19
_journal_name_full 'Chemical science'
_journal_page_first 9591
_journal_page_last 9599
_journal_paper_doi 10.1039/d6sc00822d
_journal_volume 17
_journal_year 2026
_chemical_formula_sum 'C35 H30 F4 Ir N5 O'
_chemical_formula_weight 804.84
_space_group_crystal_system monoclinic
_space_group_IT_number 14
_space_group_name_Hall '-P 2yn'
_space_group_name_H-M_alt 'P 1 21/n 1'
_atom_sites_solution_hydrogens mixed
_audit_creation_method SHELXL-2019/3
_audit_update_record
;
2025-12-23 deposited with the CCDC.	2026-03-19 downloaded from the CCDC.
;
_cell_angle_alpha 90
_cell_angle_beta 95.9010(10)
_cell_angle_gamma 90
_cell_formula_units_Z 4
_cell_length_a 9.4811(5)
_cell_length_b 14.0699(7)
_cell_length_c 25.9038(14)
_cell_measurement_reflns_used 8435
_cell_measurement_temperature 200(2)
_cell_measurement_theta_max 27.38
_cell_measurement_theta_min 3.04
_cell_volume 3437.2(3)
_computing_cell_refinement 'Bruker SAINT'
_computing_data_collection 'Bruker APEX2'
_computing_data_reduction 'Bruker SAINT'
_computing_molecular_graphics 'Bruker SHELXTL'
_computing_publication_material 'Bruker SHELXTL'
_computing_structure_refinement 'SHELXL-2019/2 (Sheldrick, 2019)'
_computing_structure_solution 'SHELXT 2018/2 (Sheldrick, 2018)'
_diffrn_ambient_temperature 200(2)
_diffrn_measured_fraction_theta_full 0.998
_diffrn_measured_fraction_theta_max 0.994
_diffrn_measurement_device_type 'Bruker APEX-II CCD'
_diffrn_measurement_method '\f and \w scans'
_diffrn_radiation_type MoK\a
_diffrn_radiation_wavelength 0.71073
_diffrn_reflns_av_R_equivalents 0.0348
_diffrn_reflns_av_unetI/netI 0.0383
_diffrn_reflns_Laue_measured_fraction_full 0.998
_diffrn_reflns_Laue_measured_fraction_max 0.994
_diffrn_reflns_limit_h_max 12
_diffrn_reflns_limit_h_min -9
_diffrn_reflns_limit_k_max 11
_diffrn_reflns_limit_k_min -18
_diffrn_reflns_limit_l_max 33
_diffrn_reflns_limit_l_min -33
_diffrn_reflns_number 24327
_diffrn_reflns_point_group_measured_fraction_full 0.998
_diffrn_reflns_point_group_measured_fraction_max 0.994
_diffrn_reflns_theta_full 25.242
_diffrn_reflns_theta_max 27.561
_diffrn_reflns_theta_min 3.039
_exptl_absorpt_coefficient_mu 3.940
_exptl_absorpt_correction_T_max 0.7456
_exptl_absorpt_correction_T_min 0.6272
_exptl_absorpt_correction_type multi-scan
_exptl_absorpt_process_details sadabs
_exptl_crystal_colour yellow
_exptl_crystal_density_diffrn 1.555
_exptl_crystal_description block
_exptl_crystal_F_000 1584
_exptl_crystal_size_max 0.190
_exptl_crystal_size_mid 0.090
_exptl_crystal_size_min 0.060
_refine_diff_density_max 1.112
_refine_diff_density_min -0.946
_refine_diff_density_rms 0.100
_refine_ls_extinction_method none
_refine_ls_goodness_of_fit_ref 0.993
_refine_ls_hydrogen_treatment mixed
_refine_ls_matrix_type full
_refine_ls_number_parameters 432
_refine_ls_number_reflns 7913
_refine_ls_number_restraints 3
_refine_ls_restrained_S_all 0.993
_refine_ls_R_factor_all 0.0396
_refine_ls_R_factor_gt 0.0259
_refine_ls_shift/su_max 0.002
_refine_ls_shift/su_mean 0.000
_refine_ls_structure_factor_coef Fsqd
_refine_ls_weighting_details 'w=1/[\s^2^(Fo^2^)+(0.0311P)^2^] where P=(Fo^2^+2Fc^2^)/3'
_refine_ls_weighting_scheme calc
_refine_ls_wR_factor_gt 0.0560
_refine_ls_wR_factor_ref 0.0601
_reflns_Friedel_coverage 0.000
_reflns_number_gt 6170
_reflns_number_total 7913
_reflns_threshold_expression 'I > 2\s(I)'
_cod_data_source_file d6sc00822d2.cif
_cod_data_source_block nF2ppy-PhOMe-Me
_cod_depositor_comments 'Adding full bibliography for 1576959--1576965.cif.'
_cod_original_sg_symbol_H-M 'P 21/n'
_cod_database_code 1576964
_shelx_shelxl_version_number 2019/3
_shelx_space_group_comment
; 
The symmetry employed for this shelxl refinement is uniquely defined 
by the following loop, which should always be used as a source of 
symmetry information in preference to the above space-group names. 
They are only intended as comments. 
;
_shelx_estimated_absorpt_t_min 0.521
_shelx_estimated_absorpt_t_max 0.798

loop_
_space_group_symop_operation_xyz
'x, y, z'
'-x+1/2, y+1/2, -z+1/2'
'-x, -y, -z'
'x-1/2, -y-1/2, z-1/2'

loop_
_atom_site_label
_atom_site_type_symbol
_atom_site_fract_x
_atom_site_fract_y
_atom_site_fract_z
_atom_site_U_iso_or_equiv
_atom_site_adp_type
_atom_site_occupancy
_atom_site_site_symmetry_order
_atom_site_calc_flag
_atom_site_refinement_flags_posn
_atom_site_refinement_flags_adp
_atom_site_refinement_flags_occupancy
_atom_site_disorder_assembly
_atom_site_disorder_group
Ir1 Ir 0.52776(2) 0.62494(2) 0.34262(2) 0.01989(4) Uani 1 1 d . . . . .
F12 F 0.4472(2) 0.66231(16) 0.13086(7) 0.0457(6) Uani 1 1 d . . . . .
N3 N 0.3327(3) 0.6888(2) 0.35196(9) 0.0246(6) Uani 1 1 d D . . . .
F22 F 1.0416(2) 0.67828(17) 0.28589(8) 0.0446(5) Uani 1 1 d . . . . .
N4 N 0.4378(3) 0.49440(18) 0.35230(9) 0.0226(6) Uani 1 1 d . . . . .
N5 N 0.6276(3) 0.74839(19) 0.32591(9) 0.0227(6) Uani 1 1 d . . . . .
F11 F 0.2775(2) 0.38639(16) 0.20329(7) 0.0495(6) Uani 1 1 d . . . . .
N2 N 0.4247(3) 0.7156(2) 0.43446(9) 0.0273(6) Uani 1 1 d . . . . .
F21 F 0.9434(3) 0.36373(16) 0.32802(11) 0.0611(7) Uani 1 1 d . . . . .
C111 C 0.4665(3) 0.5899(2) 0.26645(10) 0.0212(6) Uani 1 1 d . . . . .
C2 C 0.5491(3) 0.6603(2) 0.42220(11) 0.0233(7) Uani 1 1 d . . . . .
C211 C 0.7211(3) 0.5742(2) 0.33183(10) 0.0222(7) Uani 1 1 d . . . . .
C16 C 0.3979(3) 0.5008(2) 0.26054(11) 0.0234(7) Uani 1 1 d . . . . .
C110 C 0.4812(4) 0.6444(2) 0.22182(11) 0.0273(8) Uani 1 1 d . . . . .
H110 H 0.525895 0.704818 0.224707 0.033 Uiso 1 1 calc R U . . .
C3 C 0.3150(3) 0.7241(2) 0.39666(11) 0.0263(7) Uani 1 1 d . . . . .
N1 N 0.6345(3) 0.6464(2) 0.46319(10) 0.0361(7) Uani 1 1 d . . . . .
C26 C 0.8158(3) 0.6436(2) 0.31535(11) 0.0246(7) Uani 1 1 d . . . . .
O1 O 0.4000(3) 0.86292(18) 0.63349(9) 0.0488(7) Uani 1 1 d . . . . .
C15 C 0.3841(3) 0.4470(2) 0.30862(11) 0.0245(7) Uani 1 1 d . . . . .
C25 C 0.7630(3) 0.7403(2) 0.31219(10) 0.0241(7) Uani 1 1 d . . . . .
C210 C 0.7674(4) 0.4790(2) 0.33514(12) 0.0298(8) Uani 1 1 d . . . . .
H210 H 0.706008 0.430578 0.345185 0.036 Uiso 1 1 calc R U . . .
C19 C 0.4301(4) 0.6093(2) 0.17391(12) 0.0312(8) Uani 1 1 d . . . . .
C11 C 0.4290(3) 0.4537(3) 0.39888(12) 0.0298(8) Uani 1 1 d . . . . .
H11 H 0.465335 0.487623 0.429076 0.036 Uiso 1 1 calc R U . . .
C42 C 0.3297(3) 0.7086(2) 0.51887(11) 0.0277(7) Uani 1 1 d . . . . .
H42 H 0.277842 0.653269 0.507692 0.033 Uiso 1 1 calc R U . . .
C41 C 0.4146(3) 0.7519(2) 0.48595(11) 0.0277(7) Uani 1 1 d . . . . .
C17 C 0.3465(4) 0.4712(3) 0.21064(12) 0.0328(8) Uani 1 1 d . . . . .
C21 C 0.5652(4) 0.8345(3) 0.32590(12) 0.0316(8) Uani 1 1 d . . . . .
H21 H 0.471077 0.838928 0.335184 0.038 Uiso 1 1 calc R U . . .
C27 C 0.9496(3) 0.6132(3) 0.30373(12) 0.0314(8) Uani 1 1 d . . . . .
C43 C 0.3186(3) 0.7446(3) 0.56841(11) 0.0310(8) Uani 1 1 d . . . . .
H43 H 0.257339 0.715416 0.590519 0.037 Uiso 1 1 calc R U . . .
C14 C 0.3259(4) 0.3576(3) 0.31280(14) 0.0363(9) Uani 1 1 d . . . . .
H14 H 0.290817 0.323867 0.282385 0.044 Uiso 1 1 calc R U . . .
C29 C 0.9014(4) 0.4567(3) 0.32383(13) 0.0380(9) Uani 1 1 d . . . . .
C18 C 0.3616(4) 0.5239(3) 0.16654(12) 0.0361(9) Uani 1 1 d . . . . .
H18 H 0.326348 0.502162 0.132956 0.043 Uiso 1 1 calc R U . . .
C46 C 0.4922(4) 0.8313(3) 0.50263(13) 0.0413(9) Uani 1 1 d . . . . .
H46 H 0.551226 0.861358 0.480024 0.050 Uiso 1 1 calc R U . . .
C51 C 0.1818(4) 0.7755(3) 0.40755(12) 0.0393(9) Uani 1 1 d . . . . .
H51A H 0.123041 0.787470 0.374813 0.059 Uiso 1 1 calc R U . . .
H51B H 0.206897 0.836084 0.424739 0.059 Uiso 1 1 calc R U . . .
H51C H 0.128740 0.736307 0.430166 0.059 Uiso 1 1 calc R U . . .
C28 C 0.9962(4) 0.5217(3) 0.30790(13) 0.0388(9) Uani 1 1 d . . . . .
H28 H 1.088460 0.503830 0.300285 0.047 Uiso 1 1 calc R U . . .
C24 C 0.8334(4) 0.8227(3) 0.29810(12) 0.0349(8) Uani 1 1 d . . . . .
H24 H 0.926802 0.817832 0.288166 0.042 Uiso 1 1 calc R U . . .
C12 C 0.3704(4) 0.3661(3) 0.40497(13) 0.0360(8) Uani 1 1 d . . . . .
H12 H 0.365810 0.340010 0.438584 0.043 Uiso 1 1 calc R U . . .
C45 C 0.4847(5) 0.8674(3) 0.55187(14) 0.0479(11) Uani 1 1 d . . . . .
H45 H 0.538412 0.921957 0.563097 0.058 Uiso 1 1 calc R U . . .
C44 C 0.3979(4) 0.8235(3) 0.58494(12) 0.0347(8) Uani 1 1 d . . . . .
C22 C 0.6333(4) 0.9165(3) 0.31289(14) 0.0389(9) Uani 1 1 d . . . . .
H22 H 0.587376 0.976388 0.313828 0.047 Uiso 1 1 calc R U . . .
C23 C 0.7693(4) 0.9099(3) 0.29848(14) 0.0404(9) Uani 1 1 d . . . . .
H23 H 0.817785 0.965279 0.288934 0.048 Uiso 1 1 calc R U . . .
C31 C 0.7605(4) 0.5896(3) 0.45858(15) 0.0537(12) Uani 1 1 d D . . . .
H31A H 0.767888 0.540130 0.485887 0.064 Uiso 0.686(10) 1 calc R U P A 1
H31B H 0.750945 0.557169 0.424490 0.064 Uiso 0.686(10) 1 calc R U P A 1
H31C H 0.729487 0.523268 0.451562 0.064 Uiso 0.314(10) 1 calc R U P A 2
H31D H 0.803653 0.612190 0.427596 0.064 Uiso 0.314(10) 1 calc R U P A 2
C13 C 0.3184(4) 0.3168(3) 0.36145(14) 0.0420(9) Uani 1 1 d . . . . .
H13 H 0.277691 0.255597 0.364441 0.050 Uiso 1 1 calc R U . . .
C47 C 0.3188(5) 0.8171(3) 0.66919(13) 0.0552(12) Uani 1 1 d . . . . .
H47A H 0.219257 0.814427 0.654660 0.083 Uiso 1 1 calc R U . . .
H47B H 0.326357 0.852802 0.701840 0.083 Uiso 1 1 calc R U . . .
H47C H 0.354570 0.752416 0.675733 0.083 Uiso 1 1 calc R U . . .
C33 C 0.9210(5) 0.6917(5) 0.5191(2) 0.106(2) Uani 1 1 d D . . . .
H33A H 0.837266 0.725461 0.528779 0.159 Uiso 0.686(10) 1 calc R U P A 1
H33B H 0.999774 0.736530 0.518156 0.159 Uiso 0.686(10) 1 calc R U P A 1
H33C H 0.947727 0.641915 0.544774 0.159 Uiso 0.686(10) 1 calc R U P A 1
H33D H 0.856397 0.739076 0.502076 0.159 Uiso 0.314(10) 1 calc R U P A 2
H33E H 1.017059 0.702563 0.509548 0.159 Uiso 0.314(10) 1 calc R U P A 2
H33F H 0.921283 0.697125 0.556857 0.159 Uiso 0.314(10) 1 calc R U P A 2
C32 C 0.8858(6) 0.6445(5) 0.4632(2) 0.053(2) Uani 0.686(10) 1 d D . P A 1
H32A H 0.876482 0.695423 0.436711 0.063 Uiso 0.686(10) 1 calc R U P A 1
H32B H 0.966165 0.603462 0.455849 0.063 Uiso 0.686(10) 1 calc R U P A 1
C32A C 0.8696(14) 0.5879(10) 0.5011(4) 0.072(7) Uani 0.314(10) 1 d D . P A 2
H32C H 0.951674 0.551603 0.490791 0.087 Uiso 0.314(10) 1 calc R U P A 2
H32D H 0.833840 0.554491 0.530770 0.087 Uiso 0.314(10) 1 calc R U P A 2
H3 H 0.261(3) 0.690(2) 0.3284(10) 0.029(9) Uiso 1 1 d D . . . .

loop_
_atom_site_aniso_label
_atom_site_aniso_U_11
_atom_site_aniso_U_22
_atom_site_aniso_U_33
_atom_site_aniso_U_23
_atom_site_aniso_U_13
_atom_site_aniso_U_12
Ir1 0.01978(7) 0.01973(7) 0.02046(6) -0.00133(5) 0.00347(4) 0.00069(5)
F12 0.0680(16) 0.0464(14) 0.0232(9) 0.0074(9) 0.0064(9) 0.0084(12)
N3 0.0187(14) 0.0293(17) 0.0263(12) 0.0013(11) 0.0037(10) 0.0024(12)
F22 0.0237(11) 0.0546(16) 0.0568(13) 0.0005(11) 0.0110(9) -0.0058(10)
N4 0.0195(14) 0.0200(15) 0.0286(12) -0.0010(11) 0.0043(10) -0.0011(11)
N5 0.0243(14) 0.0192(15) 0.0241(11) -0.0039(10) 0.0010(10) -0.0014(12)
F11 0.0582(15) 0.0493(16) 0.0398(11) -0.0143(10) -0.0010(10) -0.0263(12)
N2 0.0278(15) 0.0326(17) 0.0225(12) -0.0020(11) 0.0078(10) 0.0063(13)
F21 0.0493(15) 0.0353(16) 0.1000(19) -0.0049(13) 0.0148(13) 0.0203(12)
C111 0.0211(16) 0.0201(17) 0.0234(13) -0.0006(12) 0.0068(11) 0.0065(13)
C2 0.0216(17) 0.0209(18) 0.0276(14) -0.0010(13) 0.0040(12) 0.0037(14)
C211 0.0236(17) 0.0227(19) 0.0204(13) -0.0043(12) 0.0023(11) 0.0000(14)
C16 0.0194(16) 0.0255(19) 0.0253(14) -0.0030(13) 0.0028(11) 0.0029(14)
C110 0.0342(19) 0.022(2) 0.0260(14) -0.0017(13) 0.0069(13) -0.0008(15)
C3 0.0265(18) 0.0248(19) 0.0288(14) 0.0014(13) 0.0089(12) 0.0027(14)
N1 0.0394(18) 0.040(2) 0.0276(13) -0.0054(12) -0.0024(12) 0.0109(14)
C26 0.0214(16) 0.028(2) 0.0244(13) -0.0033(13) 0.0015(11) -0.0003(14)
O1 0.076(2) 0.0401(18) 0.0330(12) -0.0147(12) 0.0182(12) -0.0088(14)
C15 0.0153(16) 0.026(2) 0.0324(15) -0.0001(13) 0.0039(12) 0.0004(14)
C25 0.0225(17) 0.027(2) 0.0229(13) -0.0055(13) 0.0031(12) -0.0026(14)
C210 0.0291(19) 0.024(2) 0.0368(16) -0.0013(14) 0.0036(13) 0.0014(15)
C19 0.039(2) 0.029(2) 0.0259(14) 0.0024(14) 0.0059(13) 0.0097(16)
C11 0.0269(19) 0.032(2) 0.0307(15) 0.0020(14) 0.0042(13) -0.0008(16)
C42 0.0280(18) 0.027(2) 0.0293(15) -0.0034(13) 0.0076(13) -0.0032(15)
C41 0.0308(18) 0.029(2) 0.0241(14) -0.0030(13) 0.0067(12) 0.0071(15)
C17 0.0293(19) 0.033(2) 0.0359(17) -0.0098(15) 0.0024(14) -0.0021(16)
C21 0.031(2) 0.028(2) 0.0365(17) -0.0020(15) 0.0072(14) 0.0025(17)
C27 0.0210(17) 0.039(2) 0.0345(16) -0.0041(15) 0.0036(12) -0.0050(16)
C43 0.0331(19) 0.034(2) 0.0274(15) -0.0009(14) 0.0121(13) -0.0006(16)
C14 0.033(2) 0.033(2) 0.0428(18) -0.0022(16) 0.0025(15) -0.0080(16)
C29 0.036(2) 0.029(2) 0.048(2) -0.0079(17) 0.0032(16) 0.0123(18)
C18 0.038(2) 0.044(2) 0.0250(15) -0.0095(15) -0.0028(13) 0.0062(18)
C46 0.055(3) 0.036(2) 0.0368(18) -0.0045(17) 0.0195(16) -0.012(2)
C51 0.033(2) 0.052(3) 0.0345(17) 0.0005(17) 0.0119(14) 0.0161(18)
C28 0.0196(19) 0.047(3) 0.050(2) -0.0101(18) 0.0061(15) 0.0110(18)
C24 0.030(2) 0.036(2) 0.0395(18) 0.0004(16) 0.0061(14) -0.0115(18)
C12 0.033(2) 0.037(2) 0.0387(17) 0.0134(16) 0.0064(14) -0.0032(17)
C45 0.068(3) 0.038(3) 0.0407(19) -0.0149(18) 0.0197(18) -0.019(2)
C44 0.047(2) 0.031(2) 0.0277(15) -0.0053(15) 0.0117(14) 0.0038(18)
C22 0.047(2) 0.020(2) 0.051(2) 0.0010(17) 0.0091(17) 0.0020(18)
C23 0.045(2) 0.027(2) 0.050(2) 0.0030(17) 0.0070(17) -0.0123(19)
C31 0.048(3) 0.064(3) 0.044(2) -0.015(2) -0.0168(18) 0.027(2)
C13 0.039(2) 0.035(2) 0.052(2) 0.0095(18) 0.0035(17) -0.0128(18)
C47 0.071(3) 0.069(3) 0.0280(17) -0.0123(19) 0.0159(18) -0.007(3)
C33 0.045(3) 0.176(7) 0.095(4) -0.054(4) -0.001(3) -0.031(4)
C32 0.036(4) 0.073(5) 0.051(4) -0.004(3) 0.013(3) 0.005(3)
C32A 0.056(10) 0.137(17) 0.022(6) -0.011(7) -0.008(5) 0.047(10)

loop_
_atom_type_symbol
_atom_type_description
_atom_type_scat_dispersion_real
_atom_type_scat_dispersion_imag
_atom_type_scat_source
C C 0.0033 0.0016 'International Tables Vol C Tables 4.2.6.8 and 6.1.1.4'
H H 0.0000 0.0000 'International Tables Vol C Tables 4.2.6.8 and 6.1.1.4'
N N 0.0061 0.0033 'International Tables Vol C Tables 4.2.6.8 and 6.1.1.4'
O O 0.0106 0.0060 'International Tables Vol C Tables 4.2.6.8 and 6.1.1.4'
F F 0.0171 0.0103 'International Tables Vol C Tables 4.2.6.8 and 6.1.1.4'
Ir Ir -1.4442 7.9887 'International Tables Vol C Tables 4.2.6.8 and 6.1.1.4'

loop_
_geom_angle_atom_site_label_1
_geom_angle_atom_site_label_2
_geom_angle_atom_site_label_3
_geom_angle
_geom_angle_site_symmetry_1
_geom_angle_site_symmetry_3
_geom_angle_publ_flag
C211 Ir1 N5 79.88(12) . . ?
C211 Ir1 N4 95.45(12) . . ?
N5 Ir1 N4 173.41(9) . . ?
C211 Ir1 C111 87.30(11) . . ?
N5 Ir1 C111 95.26(11) . . ?
N4 Ir1 C111 79.79(11) . . ?
C211 Ir1 N3 175.22(12) . . ?
N5 Ir1 N3 95.36(10) . . ?
N4 Ir1 N3 89.26(10) . . ?
C111 Ir1 N3 92.77(11) . . ?
C211 Ir1 C2 102.84(11) . . ?
N5 Ir1 C2 90.38(11) . . ?
N4 Ir1 C2 95.21(11) . . ?
C111 Ir1 C2 169.15(11) . . ?
N3 Ir1 C2 77.46(11) . . ?
C3 N3 Ir1 117.9(2) . . ?
C11 N4 C15 118.9(3) . . ?
C11 N4 Ir1 123.7(2) . . ?
C15 N4 Ir1 117.4(2) . . ?
C21 N5 C25 119.8(3) . . ?
C21 N5 Ir1 123.4(2) . . ?
C25 N5 Ir1 116.7(2) . . ?
C3 N2 C41 121.2(3) . . ?
C3 N2 C2 117.4(2) . . ?
C41 N2 C2 121.2(2) . . ?
C110 C111 C16 118.5(3) . . ?
C110 C111 Ir1 128.0(2) . . ?
C16 C111 Ir1 113.4(2) . . ?
N1 C2 N2 110.7(3) . . ?
N1 C2 Ir1 139.6(2) . . ?
N2 C2 Ir1 109.67(18) . . ?
C210 C211 C26 117.9(3) . . ?
C210 C211 Ir1 127.7(2) . . ?
C26 C211 Ir1 114.2(2) . . ?
C17 C16 C111 118.5(3) . . ?
C17 C16 C15 125.1(3) . . ?
C111 C16 C15 116.4(3) . . ?
C19 C110 C111 119.4(3) . . ?
N3 C3 N2 117.0(3) . . ?
N3 C3 C51 122.9(3) . . ?
N2 C3 C51 120.1(3) . . ?
C2 N1 C31 118.1(3) . . ?
C27 C26 C211 118.0(3) . . ?
C27 C26 C25 126.2(3) . . ?
C211 C26 C25 115.9(3) . . ?
C44 O1 C47 117.1(3) . . ?
N4 C15 C14 119.8(3) . . ?
N4 C15 C16 113.0(3) . . ?
C14 C15 C16 127.2(3) . . ?
N5 C25 C24 118.8(3) . . ?
N5 C25 C26 113.0(3) . . ?
C24 C25 C26 128.2(3) . . ?
C29 C210 C211 119.7(3) . . ?
F12 C19 C18 117.4(3) . . ?
F12 C19 C110 118.8(3) . . ?
C18 C19 C110 123.9(3) . . ?
N4 C11 C12 123.4(3) . . ?
C41 C42 C43 121.0(3) . . ?
C42 C41 C46 119.4(3) . . ?
C42 C41 N2 121.1(3) . . ?
C46 C41 N2 119.5(3) . . ?
F11 C17 C18 116.3(3) . . ?
F11 C17 C16 120.4(3) . . ?
C18 C17 C16 123.3(3) . . ?
N5 C21 C22 122.3(3) . . ?
C28 C27 F22 116.3(3) . . ?
C28 C27 C26 124.4(3) . . ?
F22 C27 C26 119.3(3) . . ?
C44 C43 C42 119.1(3) . . ?
C15 C14 C13 120.2(3) . . ?
F21 C29 C210 118.2(3) . . ?
F21 C29 C28 117.7(3) . . ?
C210 C29 C28 124.1(4) . . ?
C19 C18 C17 116.3(3) . . ?
C45 C46 C41 120.6(3) . . ?
C27 C28 C29 115.8(3) . . ?
C23 C24 C25 121.0(3) . . ?
C11 C12 C13 118.5(3) . . ?
C46 C45 C44 119.6(4) . . ?
O1 C44 C43 124.3(3) . . ?
O1 C44 C45 115.5(3) . . ?
C43 C44 C45 120.2(3) . . ?
C21 C22 C23 118.9(4) . . ?
C24 C23 C22 119.2(4) . . ?
C32 C31 N1 112.6(4) . . ?
C32A C31 N1 118.8(6) . . ?
C12 C13 C14 119.2(3) . . ?
C31 C32 C33 113.6(4) . . ?
C31 C32A C33 112.6(9) . . ?

loop_
_geom_bond_atom_site_label_1
_geom_bond_atom_site_label_2
_geom_bond_distance
_geom_bond_site_symmetry_2
_geom_bond_publ_flag
Ir1 C211 2.013(3) . ?
Ir1 N5 2.046(3) . ?
Ir1 N4 2.051(3) . ?
Ir1 C111 2.059(3) . ?
Ir1 N3 2.093(3) . ?
Ir1 C2 2.110(3) . ?
F12 C19 1.365(4) . ?
N3 C3 1.286(4) . ?
F22 C27 1.377(4) . ?
N4 C11 1.346(4) . ?
N4 C15 1.366(4) . ?
N5 C21 1.348(4) . ?
N5 C25 1.371(4) . ?
F11 C17 1.365(4) . ?
N2 C3 1.359(4) . ?
N2 C41 1.441(3) . ?
N2 C2 1.474(4) . ?
F21 C29 1.368(4) . ?
C111 C110 1.406(4) . ?
C111 C16 1.413(4) . ?
C2 N1 1.282(4) . ?
C211 C210 1.409(4) . ?
C211 C26 1.422(4) . ?
C16 C17 1.397(4) . ?
C16 C15 1.475(4) . ?
C110 C19 1.376(4) . ?
C3 C51 1.507(4) . ?
N1 C31 1.452(5) . ?
C26 C27 1.400(4) . ?
C26 C25 1.449(4) . ?
O1 C44 1.373(4) . ?
O1 C47 1.418(4) . ?
C15 C14 1.382(4) . ?
C25 C24 1.404(5) . ?
C210 C29 1.369(5) . ?
C19 C18 1.370(5) . ?
C11 C12 1.368(4) . ?
C42 C41 1.374(4) . ?
C42 C43 1.394(4) . ?
C41 C46 1.382(5) . ?
C17 C18 1.382(5) . ?
C21 C22 1.380(5) . ?
C27 C28 1.363(5) . ?
C43 C44 1.384(5) . ?
C14 C13 1.393(5) . ?
C29 C28 1.375(5) . ?
C46 C45 1.381(5) . ?
C24 C23 1.370(5) . ?
C12 C13 1.372(5) . ?
C45 C44 1.392(5) . ?
C22 C23 1.382(5) . ?
C31 C32 1.411(7) . ?
C31 C32A 1.432(10) . ?
C33 C32A 1.594(14) . ?
C33 C32 1.598(7) . ?
